data_1520570
loop_
_publ_author_name
'Reufer, Christian'
'Zielinski, Claudia'
'Schafer, Hans Jurgen'
'Frolich, Roland'

_publ_section_title
;
 Electro-organic Synthesis 68. Diastereoselective Cathodic Reduction of
 Phenylglyoxylic Acid Attached to Chiral Auxiliaries
;
_journal_name_full 'Acta Chemica Scandinavica'
_journal_page_first 1023
_journal_page_last 1037
_journal_paper_doi 10.3891/acta.chem.scand.53-1023
_journal_volume 53
_journal_year 1999
_chemical_formula_sum 'C11 H19 N O4'
_chemical_formula_weight 229.27
_space_group_IT_number 4
_symmetry_cell_setting monoclinic
_symmetry_Int_Tables_number 4
_symmetry_space_group_name_Hall 'P 2yb'
_symmetry_space_group_name_H-M 'P 1 21 1'
_cell_angle_alpha 90
_cell_angle_beta 99.41(1)
_cell_angle_gamma 90
_cell_formula_units_Z 2
_cell_length_a 7.269(1)
_cell_length_b 10.484(1)
_cell_length_c 8.094(1)
_cell_volume 608.53(13)
_diffrn_ambient_temperature 198
_diffrn_radiation_probe x-ray
_diffrn_radiation_type MoK\a
_diffrn_radiation_wavelength 0.71073
_exptl_absorpt_coefficient_mu 0.095
_exptl_crystal_density_diffrn 1.251
_refine_ls_number_parameters 150
_refine_ls_number_reflns 2537
_refine_ls_R_factor_gt 0.035
_refine_ls_wR_factor_gt 0.091
_cod_data_source_file Acta-Chem-Scand-1999-53-1023-1037-4.cif
_cod_data_source_block S-15
_cod_depositor_comments
;
No atomic coordinates in the paper,
a dummy atom was added,
deposited at CCDC 114113
;
_cod_original_sg_symbol_H-M 'P 21'
_cod_database_code 1520570

loop_
_symmetry_equiv_pos_site_id
_symmetry_equiv_pos_as_xyz
1 x,y,z
2 -x,1/2+y,-z

loop_
_atom_site_label
_atom_site_type_symbol
_atom_site_fract_x
_atom_site_fract_y
_atom_site_fract_z
_atom_site_U_iso_or_equiv
_atom_site_calc_flag
? ? ? ? ? ? ?
